data_7232177
loop_
_publ_author_name
'Hirahara, Masanari'
'Goto, Hiroki'
'Yamamoto, Rei'
'Yagi, Masayuki'
'Umemura, Yasushi'

_publ_section_title
;
 Photoisomerization and thermal isomerization of ruthenium aqua complexes
 with chloro-substituted asymmetric bidentate ligands
;
_journal_issue 4
_journal_name_full 'RSC Advances'
_journal_page_first 2002
_journal_paper_doi 10.1039/C8RA08943D
_journal_volume 9
_journal_year 2019
_chemical_formula_moiety 'C29 H20 Cl2 N5 Ru, F6 P'
_chemical_formula_sum 'C29 H20 Cl2 F6 N5 P Ru'
_chemical_formula_weight 755.45
_space_group_crystal_system monoclinic
_space_group_IT_number 14
_space_group_name_Hall '-P 2ybc'
_space_group_name_H-M_alt 'P 1 21/c 1'
_symmetry_Int_Tables_number 14
_symmetry_space_group_name_Hall '-P 2ybc'
_symmetry_space_group_name_H-M 'P 1 21/c 1'
_audit_creation_date 2016-07-21
_audit_creation_method
;
Olex2 1.2
(compiled 2016.02.19 svn.r3266 for OlexSys, GUI svn.r5155)
;
_audit_update_record
;
2017-04-27 deposited with the CCDC.
2019-01-07 downloaded from the CCDC.
;
_cell_angle_alpha 90
_cell_angle_beta 137.909(3)
_cell_angle_gamma 90
_cell_formula_units_Z 4
_cell_length_a 20.524(4)
_cell_length_b 8.2372(14)
_cell_length_c 25.346(5)
_cell_measurement_reflns_used 250
_cell_measurement_temperature 296
_cell_measurement_theta_max 21.35
_cell_measurement_theta_min 2.46
_cell_volume 2872.3(9)
_computing_molecular_graphics 'Olex2 (Dolomanov et al., 2009)'
_computing_publication_material 'Olex2 (Dolomanov et al., 2009)'
_computing_structure_refinement 'olex2.refine (Bourhis et al., 2015)'
_diffrn_ambient_temperature 296
_diffrn_measured_fraction_theta_full 0.9767
_diffrn_measured_fraction_theta_max 0.9763
_diffrn_measurement_device_type 'Bruker SMART APEX CCD-detector diffractometer'
_diffrn_radiation_monochromator graphite
_diffrn_radiation_source 'fine-focus sealed tube'
_diffrn_radiation_type MoK\a
_diffrn_radiation_wavelength 0.71073
_diffrn_reflns_av_R_equivalents 0.0673
_diffrn_reflns_av_unetI/netI 0.1021
_diffrn_reflns_limit_h_max 26
_diffrn_reflns_limit_h_min -26
_diffrn_reflns_limit_k_max 10
_diffrn_reflns_limit_k_min -9
_diffrn_reflns_limit_l_max 25
_diffrn_reflns_limit_l_min -32
_diffrn_reflns_number 15826
_diffrn_reflns_theta_full 27.4573
_diffrn_reflns_theta_max 27.46
_diffrn_reflns_theta_min 1.48
_exptl_absorpt_coefficient_mu 0.858
_exptl_absorpt_correction_T_max 1
_exptl_absorpt_correction_T_min 0.4333
_exptl_absorpt_correction_type empirical
_exptl_absorpt_process_details '(SADABS; Sheldrick, G. M., 1996)'
_exptl_crystal_colour 'lusterous dark purple'
_exptl_crystal_density_diffrn 1.7469
_exptl_crystal_description block
_exptl_crystal_F_000 1504.0
_exptl_crystal_size_max 0.25
_exptl_crystal_size_mid 0.2
_exptl_crystal_size_min 0.05
_refine_diff_density_max 1.2139
_refine_diff_density_min -0.9923
_refine_diff_density_rms 0.2099
_refine_ls_d_res_high 0.7707
_refine_ls_d_res_low 13.7573
_refine_ls_goodness_of_fit_ref 0.9724
_refine_ls_hydrogen_treatment refall
_refine_ls_matrix_type full
_refine_ls_number_constraints 41
_refine_ls_number_parameters 451
_refine_ls_number_reflns 6426
_refine_ls_number_restraints 102
_refine_ls_restrained_S_all 0.9642
_refine_ls_R_factor_all 0.1348
_refine_ls_R_factor_gt 0.0483
_refine_ls_shift/su_max 0.0009
_refine_ls_shift/su_mean 0.0001
_refine_ls_structure_factor_coef Fsqd
_refine_ls_weighting_details 'w=1/[\s^2^(Fo^2^)+(0.0127P)^2^+6.6230P] where P=(Fo^2^+2Fc^2^)/3'
_refine_ls_weighting_scheme calc
_refine_ls_wR_factor_gt 0.0742
_refine_ls_wR_factor_ref 0.1080
_reflns_Friedel_coverage 0.0
_reflns_limit_h_max 17
_reflns_limit_h_min -26
_reflns_limit_k_max 10
_reflns_limit_k_min 0
_reflns_limit_l_max 32
_reflns_limit_l_min 0
_reflns_number_gt 3066
_reflns_number_total 6426
_reflns_threshold_expression I>=2u(I)
_cod_data_source_file c8ra08943d2.cif
_cod_data_source_block 6clru
_cod_original_cell_volume 2872.2(9)
_cod_database_code 7232177
_olex2_refinement_description
;
1. Fixed Uiso
 At 1.2 times of:
  All C(H) groups
2. Restrained distances
 P1-F1 \\sim P1-F2 \\sim P1-F3 \\sim P1-F4 \\sim P1-F5 \\sim P1-F6 \\sim P1-F8
\\sim P1-F9 \\sim P1-F10 \\sim P1-
 F11 \\sim P1-F12 \\sim P1-F13
 with sigma of 0.02
 F3-F12 \\sim F3-F11 \\sim F3-F5 \\sim F3-F9 \\sim F9-F11 \\sim F9-F12 \\sim
F9-F13 \\sim F13-F11 \\sim F13-
 F12 \\sim F13-F5
 with sigma of 0.02
 F5-F11 \\sim F5-F12
 with sigma of 0.02
 F2-F1 \\sim F2-F4 \\sim F2-F8 \\sim F2-F6 \\sim F6-F1 \\sim F6-F4 \\sim F6-F10
\\sim F10-F1 \\sim F10-F4 ~
 F10-F8 \\sim F8-F1 \\sim F8-F4
 with sigma of 0.02
3. Uiso/Uaniso restraints and constraints
Uanis(F1) \\sim Ueq, Uanis(F2) \\sim Ueq, Uanis(F3) \\sim Ueq, Uanis(F4) \\sim
Ueq, Uanis(F6) \\sim Ueq, Uanis(F8) \\sim Ueq, Uanis(F9) \\sim Ueq, Uanis(F10)
\\sim Ueq, Uanis(F11) \\sim Ueq, Uanis(F12) \\sim Ueq, Uanis(F13) \\sim Ueq:
with sigma of 0.1 and sigma for terminal atoms of 0.2
4. Others
 Sof(F3)=Sof(F5)=Sof(F9)=Sof(F11)=Sof(F12)=Sof(F13)=1-FVAR(1)
 Sof(F1)=Sof(F2)=Sof(F4)=Sof(F6)=Sof(F8)=Sof(F10)=FVAR(1)
5.a Aromatic/amide H refined with riding coordinates:
 C1(H1), C2(H2), C3(H3), C4(H4), C7(H7), C8(H8), C9(H9), C12(H12), C13(H13),
 C14(H14), C15(H15), C17(H17), C18(H18), C19(H19), C22(H22), C23(H23), C25(H25),
  C26(H26), C27(H27), C28(H28)
;
_olex2_submission_special_instructions 'No special instructions were received'

loop_
_space_group_symop_id
_space_group_symop_operation_xyz
1 x,y,z
2 -x,y+1/2,-z+1/2
3 -x,-y,-z
4 x,-y-1/2,z-1/2

loop_
_atom_site_label
_atom_site_type_symbol
_atom_site_fract_x
_atom_site_fract_y
_atom_site_fract_z
_atom_site_U_iso_or_equiv
_atom_site_adp_type
_atom_site_occupancy
_atom_site_refinement_flags_posn
_atom_site_refinement_flags_adp
_atom_site_disorder_group
Ru1 Ru 0.20292(3) 0.39410(6) 0.23618(3) 0.04831(14) Uani 1.000000 . . .
Cl1 Cl 0.08236(11) 0.60340(19) 0.17370(8) 0.0619(4) Uani 1.000000 . . .
Cl2 Cl 0.22312(12) -0.03575(18) 0.22577(10) 0.0687(5) Uani 1.000000 . . .
P1 P 0.67920(18) 0.6358(3) 0.41887(16) 0.0985(7) Uani 1.000000 D . .
F1 F 0.7878(8) 0.638(2) 0.4790(11) 0.214(11) Uani 0.536(18) D U 1
F2 F 0.6709(18) 0.4687(14) 0.3912(14) 0.308(14) Uani 0.536(18) D U 1
F3 F 0.7048(16) 0.480(2) 0.4674(12) 0.179(12) Uani 0.464(18) D U -1
F4 F 0.5660(7) 0.640(3) 0.3593(9) 0.148(8) Uani 0.536(18) D U 1
F5 F 0.6552(14) 0.718(4) 0.4576(14) 0.225(15) Uani 0.464(18) D . -1
F6 F 0.6646(12) 0.7212(19) 0.3569(7) 0.153(9) Uani 0.536(18) D U 1
F8 F 0.6874(10) 0.560(2) 0.4800(8) 0.131(8) Uani 0.536(18) D U 1
F9 F 0.7130(11) 0.535(3) 0.3906(8) 0.150(8) Uani 0.464(18) D U -1
F10 F 0.6821(10) 0.8077(13) 0.4474(7) 0.109(5) Uani 0.536(18) D U 1
F11 F 0.5756(10) 0.571(3) 0.3512(12) 0.162(11) Uani 0.464(18) D U -1
F12 F 0.7899(8) 0.6911(18) 0.4914(6) 0.096(6) Uani 0.464(18) D U -1
F13 F 0.6581(11) 0.782(2) 0.3737(13) 0.239(17) Uani 0.464(18) D U -1
N1 N 0.2204(4) 0.4806(6) 0.1699(3) 0.0555(13) Uani 1.000000 . . .
N2 N 0.0979(3) 0.2794(5) 0.1376(3) 0.0503(12) Uani 1.000000 . . .
N3 N 0.1444(3) 0.2689(5) 0.2639(3) 0.0512(12) Uani 1.000000 . . .
N4 N 0.3187(3) 0.2407(6) 0.2894(2) 0.0492(12) Uani 1.000000 . . .
N5 N 0.3208(3) 0.5191(5) 0.3399(3) 0.0518(12) Uani 1.000000 . . .
C1 C 0.2858(5) 0.5844(7) 0.1907(4) 0.0681(18) Uani 1.000000 . . .
H1 H 0.3318(5) 0.6258(7) 0.2416(4) 0.082(2) Uiso 1.000000 R . .
C2 C 0.2891(6) 0.6342(9) 0.1407(5) 0.088(2) Uani 1.000000 . . .
H2 H 0.3364(6) 0.7069(9) 0.1578(5) 0.106(3) Uiso 1.000000 R . .
C3 C 0.2225(7) 0.5756(9) 0.0667(6) 0.092(3) Uani 1.000000 . . .
H3 H 0.2231(7) 0.6076(9) 0.0319(6) 0.111(3) Uiso 1.000000 R . .
C4 C 0.1531(5) 0.4672(9) 0.0431(4) 0.076(2) Uani 1.000000 . . .
H4 H 0.1065(5) 0.4264(9) -0.0080(4) 0.091(3) Uiso 1.000000 R . .
C5 C 0.1533(4) 0.4197(7) 0.0958(4) 0.0546(16) Uani 1.000000 . . .
C6 C 0.0819(4) 0.3082(7) 0.0761(3) 0.0537(16) Uani 1.000000 . . .
C7 C 0.0020(5) 0.2379(8) 0.0034(4) 0.0679(18) Uani 1.000000 . . .
H7 H -0.0092(5) 0.2550(8) -0.0392(4) 0.081(2) Uiso 1.000000 R . .
C8 C -0.0601(5) 0.1427(8) -0.0048(4) 0.078(2) Uani 1.000000 . . .
H8 H -0.1129(5) 0.0934(8) -0.0529(4) 0.094(3) Uiso 1.000000 R . .
C9 C -0.0453(4) 0.1193(8) 0.0574(4) 0.0675(17) Uani 1.000000 . . .
H9 H -0.0884(4) 0.0571(8) 0.0512(4) 0.081(2) Uiso 1.000000 R . .
C10 C 0.0347(4) 0.1898(7) 0.1290(3) 0.0552(15) Uani 1.000000 . . .
C11 C 0.0629(4) 0.1832(7) 0.2018(4) 0.0532(15) Uani 1.000000 . . .
C12 C 0.0112(4) 0.0966(8) 0.2080(4) 0.0708(18) Uani 1.000000 . . .
H12 H -0.0434(4) 0.0374(8) 0.1653(4) 0.085(2) Uiso 1.000000 R . .
C13 C 0.0409(5) 0.0986(9) 0.2773(5) 0.081(2) Uani 1.000000 . . .
H13 H 0.0060(5) 0.0426(9) 0.2819(5) 0.097(2) Uiso 1.000000 R . .
C14 C 0.1222(5) 0.1834(8) 0.3394(4) 0.0712(19) Uani 1.000000 . . .
H14 H 0.1438(5) 0.1852(8) 0.3871(4) 0.085(2) Uiso 1.000000 R . .
C15 C 0.1718(4) 0.2662(7) 0.3309(3) 0.0579(16) Uani 1.000000 . . .
H15 H 0.2273(4) 0.3234(7) 0.3739(3) 0.0695(19) Uiso 1.000000 R . .
C16 C 0.3216(4) 0.0884(7) 0.2726(3) 0.0542(15) Uani 1.000000 . . .
C17 C 0.3992(5) 0.0239(8) 0.2920(4) 0.0695(18) Uani 1.000000 . . .
H17 H 0.3972(5) -0.0822(8) 0.2783(4) 0.083(2) Uiso 1.000000 R . .
C18 C 0.4783(5) 0.1177(9) 0.3313(4) 0.0773(19) Uani 1.000000 . . .
H18 H 0.5295(5) 0.0794(9) 0.3415(4) 0.093(2) Uiso 1.000000 R . .
C19 C 0.4829(5) 0.2693(8) 0.3560(4) 0.0718(19) Uani 1.000000 . . .
H19 H 0.5384(5) 0.3326(8) 0.3855(4) 0.086(2) Uiso 1.000000 R . .
C20 C 0.4034(4) 0.3276(7) 0.3363(3) 0.0563(15) Uani 1.000000 . . .
C21 C 0.4062(5) 0.4786(7) 0.3688(4) 0.0581(16) Uani 1.000000 . . .
C22 C 0.4907(5) 0.5679(8) 0.4271(4) 0.076(2) Uani 1.000000 . . .
H22 H 0.5478(5) 0.5372(8) 0.4444(4) 0.091(2) Uiso 1.000000 R . .
C23 C 0.4904(5) 0.6982(8) 0.4586(4) 0.079(2) Uani 1.000000 . . .
H23 H 0.5461(5) 0.7614(8) 0.4952(4) 0.094(2) Uiso 1.000000 R . .
C24 C 0.4066(5) 0.7398(7) 0.4368(4) 0.0640(17) Uani 1.000000 . . .
C25 C 0.4046(6) 0.8651(8) 0.4724(4) 0.083(2) Uani 1.000000 . . .
H25 H 0.4598(6) 0.9281(8) 0.5109(4) 0.100(3) Uiso 1.000000 R . .
C26 C 0.3234(6) 0.8962(8) 0.4516(4) 0.082(2) Uani 1.000000 . . .
H26 H 0.3223(6) 0.9815(8) 0.4750(4) 0.099(2) Uiso 1.000000 R . .
C27 C 0.2404(5) 0.7991(8) 0.3946(4) 0.0724(19) Uani 1.000000 . . .
H27 H 0.1853(5) 0.8182(8) 0.3817(4) 0.087(2) Uiso 1.000000 R . .
C28 C 0.2398(5) 0.6779(7) 0.3580(3) 0.0608(17) Uani 1.000000 . . .
H28 H 0.1840(5) 0.6157(7) 0.3198(3) 0.073(2) Uiso 1.000000 R . .
C29 C 0.3226(5) 0.6457(7) 0.3773(3) 0.0560(16) Uani 1.000000 . . .

loop_
_atom_site_aniso_label
_atom_site_aniso_U_11
_atom_site_aniso_U_22
_atom_site_aniso_U_33
_atom_site_aniso_U_12
_atom_site_aniso_U_13
_atom_site_aniso_U_23
Ru1 0.0566(3) 0.0467(3) 0.0488(3) 0.0020(3) 0.0413(2) 0.0020(3)
Cl1 0.0702(10) 0.0658(10) 0.0556(9) 0.0177(9) 0.0484(9) 0.0096(9)
Cl2 0.0744(11) 0.0499(9) 0.0790(11) -0.0035(8) 0.0561(10) -0.0075(9)
P1 0.111(2) 0.0836(19) 0.130(2) -0.0302(15) 0.0978(19) -0.0262(17)
F1 0.129(13) 0.101(12) 0.42(3) 0.029(9) 0.206(18) 0.021(14)
F2 0.52(3) 0.069(10) 0.64(4) -0.121(14) 0.52(3) -0.160(17)
F3 0.17(2) 0.18(2) 0.140(13) -0.043(15) 0.103(14) 0.036(14)
F4 0.073(8) 0.213(19) 0.096(11) -0.047(9) 0.044(8) 0.021(11)
F5 0.153(16) 0.28(3) 0.29(3) -0.086(19) 0.18(2) -0.16(3)
F6 0.235(16) 0.173(19) 0.137(10) -0.113(14) 0.164(13) -0.071(12)
F8 0.065(7) 0.156(16) 0.120(11) 0.018(9) 0.053(7) 0.074(11)
F9 0.181(14) 0.153(18) 0.151(13) -0.001(12) 0.134(12) -0.023(11)
F10 0.138(11) 0.096(8) 0.111(8) 0.005(7) 0.098(9) -0.020(6)
F11 0.144(17) 0.150(18) 0.116(13) -0.095(13) 0.073(13) -0.037(11)
F12 0.104(11) 0.084(10) 0.100(9) -0.047(8) 0.076(8) -0.025(7)
F13 0.111(12) 0.083(12) 0.31(3) -0.015(9) 0.092(17) 0.078(16)
N1 0.069(3) 0.050(3) 0.064(3) 0.007(3) 0.054(3) 0.003(3)
N2 0.057(3) 0.051(3) 0.049(3) 0.009(2) 0.041(3) 0.005(2)
N3 0.058(3) 0.051(3) 0.048(3) 0.003(3) 0.040(3) 0.002(2)
N4 0.053(3) 0.047(3) 0.049(3) -0.001(2) 0.038(3) -0.004(2)
N5 0.059(3) 0.044(3) 0.055(3) 0.002(3) 0.043(3) 0.004(2)
C1 0.093(5) 0.052(4) 0.096(5) 0.006(4) 0.081(5) 0.009(4)
C2 0.131(7) 0.071(6) 0.131(7) 0.020(5) 0.118(7) 0.022(5)
C3 0.143(7) 0.079(6) 0.143(8) 0.054(5) 0.133(7) 0.058(6)
C4 0.103(6) 0.084(5) 0.073(5) 0.047(5) 0.075(5) 0.031(4)
C5 0.072(4) 0.047(4) 0.069(4) 0.022(3) 0.059(4) 0.015(3)
C6 0.063(4) 0.052(4) 0.047(4) 0.024(3) 0.041(4) 0.010(3)
C7 0.085(5) 0.063(5) 0.057(4) 0.026(4) 0.053(4) 0.007(4)
C8 0.070(5) 0.071(5) 0.052(4) 0.021(4) 0.033(4) -0.006(4)
C9 0.057(4) 0.065(4) 0.059(4) 0.006(4) 0.037(4) -0.002(4)
C10 0.053(4) 0.051(4) 0.049(4) 0.004(3) 0.034(3) -0.003(3)
C11 0.062(4) 0.047(4) 0.062(4) 0.003(3) 0.049(4) 0.003(3)
C12 0.063(4) 0.072(4) 0.075(5) -0.004(4) 0.051(4) 0.004(4)
C13 0.085(5) 0.085(5) 0.104(6) 0.003(5) 0.080(5) 0.020(5)
C14 0.091(5) 0.075(5) 0.084(5) 0.011(4) 0.075(5) 0.012(4)
C15 0.063(4) 0.063(4) 0.055(4) 0.008(3) 0.046(4) 0.006(3)
C16 0.061(4) 0.049(4) 0.058(4) 0.005(3) 0.046(4) 0.003(3)
C17 0.076(5) 0.053(4) 0.089(5) 0.005(4) 0.064(4) -0.003(4)
C18 0.068(5) 0.084(5) 0.092(5) 0.007(4) 0.064(4) -0.006(5)
C19 0.066(5) 0.064(5) 0.092(5) -0.000(4) 0.061(5) -0.003(4)
C20 0.060(4) 0.053(4) 0.062(4) 0.001(3) 0.047(4) 0.007(3)
C21 0.061(4) 0.052(4) 0.069(4) -0.004(3) 0.050(4) -0.004(3)
C22 0.064(5) 0.061(5) 0.097(5) -0.012(4) 0.058(5) -0.009(4)
C23 0.081(5) 0.055(5) 0.088(5) -0.017(4) 0.059(5) -0.012(4)
C24 0.073(5) 0.042(4) 0.067(4) -0.007(4) 0.049(4) -0.007(3)
C25 0.092(6) 0.052(5) 0.091(5) -0.012(4) 0.063(5) -0.020(4)
C26 0.107(6) 0.051(4) 0.075(5) -0.002(5) 0.063(5) -0.012(4)
C27 0.083(5) 0.067(5) 0.074(5) 0.015(4) 0.061(5) 0.003(4)
C28 0.075(5) 0.047(4) 0.053(4) 0.003(3) 0.045(4) -0.002(3)
C29 0.067(4) 0.047(4) 0.057(4) 0.004(3) 0.047(4) 0.003(3)

loop_
_atom_type_symbol
_atom_type_scat_dispersion_real
_atom_type_scat_dispersion_imag
_atom_type_scat_Cromer_Mann_a1
_atom_type_scat_Cromer_Mann_a2
_atom_type_scat_Cromer_Mann_a3
_atom_type_scat_Cromer_Mann_a4
_atom_type_scat_Cromer_Mann_b1
_atom_type_scat_Cromer_Mann_b2
_atom_type_scat_Cromer_Mann_b3
_atom_type_scat_Cromer_Mann_b4
_atom_type_scat_Cromer_Mann_c
_atom_type_scat_source
_atom_type_scat_dispersion_source
Ru -1.23940 0.83517 19.26740 12.91820 4.86337 1.56756 0.80852 8.43467 24.79970 94.29280 5.37873983383 'International Tables Volume C Table 6.1.1.4 (pp. 500-502)' 'Henke, Gullikson and Davis, At. Data and Nucl. Data Tables, 1993, 54, 2'
C 0.00347 0.00161 2.31000 1.02000 1.58860 0.86500 20.84390 10.20750 0.56870 51.65120 0.215599998832 'International Tables Volume C Table 6.1.1.4 (pp. 500-502)' 'Henke, Gullikson and Davis, At. Data and Nucl. Data Tables, 1993, 54, 2'
Cl 0.14873 0.16029 11.46040 7.19640 6.25560 1.64550 0.01040 1.16620 18.51940 47.77840 -9.55739974976 'International Tables Volume C Table 6.1.1.4 (pp. 500-502)' 'Henke, Gullikson and Davis, At. Data and Nucl. Data Tables, 1993, 54, 2'
H 0.00000 0.00000 0.49300 0.32291 0.14019 0.04081 10.51090 26.12570 3.14236 57.79970 0.0030380000826 'International Tables Volume C Table 6.1.1.4 (pp. 500-502)' 'Henke, Gullikson and Davis, At. Data and Nucl. Data Tables, 1993, 54, 2'
F 0.01794 0.01033 3.53920 2.64120 1.51700 1.02430 10.28250 4.29440 0.26150 26.14760 0.277599990368 'International Tables Volume C Table 6.1.1.4 (pp. 500-502)' 'Henke, Gullikson and Davis, At. Data and Nucl. Data Tables, 1993, 54, 2'
N 0.00653 0.00323 12.21260 3.13220 2.01250 1.16630 0.00570 9.89330 28.99750 0.58260 -11.5290002823 'International Tables Volume C Table 6.1.1.4 (pp. 500-502)' 'Henke, Gullikson and Davis, At. Data and Nucl. Data Tables, 1993, 54, 2'
P 0.10434 0.09671 6.43450 4.17910 1.78000 1.49080 1.90670 27.15700 0.52600 68.16450 1.11489999294 'International Tables Volume C Table 6.1.1.4 (pp. 500-502)' 'Henke, Gullikson and Davis, At. Data and Nucl. Data Tables, 1993, 54, 2'

loop_
_geom_angle_atom_site_label_1
_geom_angle_atom_site_label_2
_geom_angle_atom_site_label_3
_geom_angle
N1 Ru1 Cl1 86.14(12)
N2 Ru1 Cl1 83.37(13)
N2 Ru1 N1 79.7(2)
N3 Ru1 Cl1 90.48(12)
N3 Ru1 N1 159.5(2)
N3 Ru1 N2 79.89(19)
N4 Ru1 Cl1 170.62(13)
N4 Ru1 N1 86.15(17)
N4 Ru1 N2 100.48(18)
N4 Ru1 N3 98.60(17)
N5 Ru1 Cl1 98.02(13)
N5 Ru1 N1 96.58(19)
N5 Ru1 N2 175.93(19)
N5 Ru1 N3 103.89(18)
N5 Ru1 N4 77.57(18)
F2 P1 F1 93.2(9)
F4 P1 F1 176.5(9)
F4 P1 F2 89.7(8)
F5 P1 F3 86.6(9)
F6 P1 F1 92.7(7)
F6 P1 F2 94.2(8)
F6 P1 F4 88.9(7)
F8 P1 F1 90.8(8)
F8 P1 F2 89.5(8)
F8 P1 F4 87.5(7)
F8 P1 F6 174.8(8)
F9 P1 F3 85.5(8)
F9 P1 F5 171.4(11)
F10 P1 F1 89.9(7)
F10 P1 F2 175.9(8)
F10 P1 F4 87.0(8)
F10 P1 F6 88.3(6)
F10 P1 F8 87.8(7)
F11 P1 F3 88.4(9)
F11 P1 F5 91.9(10)
F11 P1 F9 91.2(9)
F12 P1 F3 88.2(8)
F12 P1 F5 89.7(8)
F12 P1 F9 86.7(6)
F12 P1 F11 176.1(9)
F13 P1 F3 178.0(9)
F13 P1 F5 94.9(9)
F13 P1 F9 92.9(9)
F13 P1 F11 92.9(9)
F13 P1 F12 90.4(7)
C1 N1 Ru1 128.9(4)
C5 N1 Ru1 112.6(4)
C5 N1 C1 118.5(5)
C6 N2 Ru1 119.0(4)
C10 N2 Ru1 119.0(4)
C10 N2 C6 121.4(5)
C11 N3 Ru1 113.0(4)
C15 N3 Ru1 129.8(4)
C15 N3 C11 117.1(5)
C16 N4 Ru1 131.5(4)
C20 N4 Ru1 110.5(4)
C20 N4 C16 115.9(5)
C21 N5 Ru1 112.6(4)
C29 N5 Ru1 130.3(4)
C29 N5 C21 116.7(5)
C2 C1 N1 123.4(7)
C3 C2 C1 118.8(8)
C4 C3 C2 119.3(7)
C5 C4 C3 119.8(7)
C4 C5 N1 120.2(6)
C6 C5 N1 115.8(5)
C6 C5 C4 124.0(6)
C5 C6 N2 112.9(5)
C7 C6 N2 119.6(6)
C7 C6 C5 127.5(6)
C8 C7 C6 119.0(6)
C9 C8 C7 120.9(7)
C10 C9 C8 118.8(6)
C9 C10 N2 120.1(6)
C11 C10 N2 112.2(5)
C11 C10 C9 127.7(6)
C10 C11 N3 115.6(5)
C12 C11 N3 121.5(5)
C12 C11 C10 122.9(6)
C13 C12 C11 119.5(6)
C14 C13 C12 119.2(6)
C15 C14 C13 119.4(6)
C14 C15 N3 123.3(6)
N4 C16 Cl2 117.9(4)
C17 C16 Cl2 118.1(5)
C17 C16 N4 124.0(5)
C18 C17 C16 118.8(6)
C19 C18 C17 119.7(6)
C20 C19 C18 119.2(6)
C19 C20 N4 121.7(6)
C21 C20 N4 115.2(5)
C21 C20 C19 122.9(6)
C20 C21 N5 114.3(5)
C22 C21 N5 122.7(6)
C22 C21 C20 122.9(6)
C23 C22 C21 120.2(6)
C24 C23 C22 120.5(6)
C25 C24 C23 122.9(7)
C29 C24 C23 117.1(6)
C29 C24 C25 120.0(7)
C26 C25 C24 120.7(7)
C27 C26 C25 119.7(7)
C28 C27 C26 120.8(6)
C29 C28 C27 120.4(6)
C24 C29 N5 122.3(6)
C28 C29 N5 119.4(6)
C28 C29 C24 118.3(6)

loop_
_geom_bond_atom_site_label_1
_geom_bond_atom_site_label_2
_geom_bond_distance
Ru1 Cl1 2.4057(15)
Ru1 N1 2.086(5)
Ru1 N2 1.946(4)
Ru1 N3 2.061(4)
Ru1 N4 2.075(4)
Ru1 N5 2.094(5)
Cl2 C16 1.726(6)
P1 F1 1.500(11)
P1 F2 1.497(10)
P1 F3 1.573(13)
P1 F4 1.572(11)
P1 F5 1.544(12)
P1 F6 1.535(9)
P1 F8 1.558(11)
P1 F9 1.556(11)
P1 F10 1.571(9)
P1 F11 1.529(13)
P1 F12 1.597(10)
P1 F13 1.488(12)
N1 C1 1.327(7)
N1 C5 1.356(7)
N2 C6 1.355(6)
N2 C10 1.361(7)
N3 C11 1.367(7)
N3 C15 1.336(6)
N4 C16 1.341(6)
N4 C20 1.371(7)
N5 C21 1.349(7)
N5 C29 1.391(7)
C1 C2 1.380(8)
C2 C3 1.347(10)
C3 C4 1.384(9)
C4 C5 1.390(7)
C5 C6 1.467(8)
C6 C7 1.391(8)
C7 C8 1.376(8)
C8 C9 1.378(8)
C9 C10 1.380(7)
C10 C11 1.469(7)
C11 C12 1.381(7)
C12 C13 1.367(8)
C13 C14 1.361(8)
C14 C15 1.367(7)
C16 C17 1.378(7)
C17 C18 1.351(8)
C18 C19 1.369(8)
C19 C20 1.390(7)
C20 C21 1.469(8)
C21 C22 1.389(8)
C22 C23 1.341(8)
C23 C24 1.402(8)
C24 C25 1.392(8)
C24 C29 1.410(8)
C25 C26 1.348(8)
C26 C27 1.406(8)
C27 C28 1.357(8)
C28 C29 1.401(7)

loop_
_restr_equal_distance_atom_site_label_1
_restr_equal_distance_atom_site_label_2
_restr_equal_distance_site_symmetry_2
_restr_equal_distance_class_id
P1 F1 1 1
P1 F2 1 1
P1 F3 1 1
P1 F4 1 1
P1 F5 1 1
P1 F6 1 1
P1 F8 1 1
P1 F9 1 1
P1 F10 1 1
P1 F11 1 1
P1 F12 1 1
P1 F13 1 1
F2 F1 1 4
F2 F4 1 4
F2 F6 1 4
F2 F8 1 4
F3 F5 1 2
F3 F9 1 2
F3 F11 1 2
F3 F12 1 2
F5 F11 1 3
F5 F12 1 3
F6 F1 1 4
F6 F4 1 4
F6 F10 1 4
F8 F1 1 4
F8 F4 1 4
F9 F11 1 2
F9 F12 1 2
F9 F13 1 2
F10 F1 1 4
F10 F4 1 4
F10 F8 1 4
F13 F5 1 2
F13 F11 1 2
F13 F12 1 2

loop_
_restr_equal_distance_class_class_id
_restr_equal_distance_class_target_weight_param
_restr_equal_distance_class_average
_restr_equal_distance_class_esd
_restr_equal_distance_class_diff_max
1 0.0200 1.5432 0.0329 0.0549
2 0.0200 2.1818 0.0327 0.0577
3 0.0200 2.2126 0.0035 0.0035
4 0.0200 2.1745 0.0176 0.0463

loop_
_restr_u_iso_atom_site_label
_restr_u_iso_weight_param
F1 0.2000
F2 0.2000
F3 0.2000
F4 0.2000
F6 0.2000
F8 0.2000
F9 0.2000
F10 0.2000
F11 0.2000
F12 0.2000
F13 0.2000
